data_4310244
loop_
_publ_author_name
'Yannick Ortin'
'No\"el Lugan'
'S\'ebastien Pillet'
'Mohammed Souhassou'
'Claude Lecomte'
'Karine Costuas'
'Jean-Yves Saillard'

_publ_contact_author 'Lugan, N.'
_publ_contact_author_email lugan@lcc-toulouse.fr
_publ_section_title
;
A Favorable Case Where an Experimental Electron Density Analysis Offers a
Lead for Understanding a Specific Fluxional Process Observed in Solution
;
_journal_name_full 'Inorganic Chemistry'
_journal_page_first 9607
_journal_page_last 9609
_journal_paper_doi 10.1021/ic051239p
_journal_volume 44
_journal_year 2005
_chemical_formula_moiety 'C30 H17 Co2 Mn O9'
_chemical_formula_sum 'C30 H17 Co2 Mn O9'
_chemical_formula_weight 694.24
_chemical_name_systematic
;
 ?
;
_space_group_IT_number 2
_symmetry_cell_setting triclinic
_symmetry_space_group_name_Hall '-P 1'
_symmetry_space_group_name_H-M 'P -1'
_atom_sites_solution_hydrogens geom
_atom_sites_solution_primary direct
_atom_sites_solution_secondary difmap
_audit_creation_date 2005-10-12T13:01:39-00:00
_audit_creation_method 'manual editing'
_cell_angle_alpha 98.870(4)
_cell_angle_beta 90.080(4)
_cell_angle_gamma 97.201(4)
_cell_formula_units_Z 2
_cell_length_a 9.2994(5)
_cell_length_b 10.1733(5)
_cell_length_c 14.6154(7)
_cell_measurement_reflns_used 9999
_cell_measurement_temperature 100(2)
_cell_measurement_theta_max 68.37
_cell_measurement_theta_min 1.81
_cell_volume 1355.08(12)
_computing_structure_refinement 'MoPro (Hansen, 00/2001 version)'
_diffrn_ambient_temperature 100(2)
_diffrn_measured_fraction_theta_full 0.689
_diffrn_measured_fraction_theta_max 0.689
_diffrn_measurement_device_type 'Xcalibur (Oxford Diffraction)'
_diffrn_measurement_method \w
_diffrn_radiation_monochromator graphite
_diffrn_radiation_source 'fine-focus sealed tube'
_diffrn_radiation_type 'Mo K\a'
_diffrn_radiation_wavelength 0.71069
_diffrn_reflns_av_R_equivalents 0.021
_diffrn_reflns_av_unetI/netI 0.025
_diffrn_reflns_limit_h_max 23
_diffrn_reflns_limit_h_min -23
_diffrn_reflns_limit_k_max 25
_diffrn_reflns_limit_k_min -26
_diffrn_reflns_limit_l_max 37
_diffrn_reflns_limit_l_min -37
_diffrn_reflns_number 119756
_diffrn_reflns_reduction_process
;
 Scaled and merged with SORTAV
 R.H. Blessing, (1987) Cryst. Rev. 1, 3-58
 R.H. Blessing, (1989) J. Appl. Cryst. 22, 396-397
;
_diffrn_reflns_theta_full 68.37
_diffrn_reflns_theta_max 68.37
_diffrn_reflns_theta_min 2.65
_diffrn_standards_decay_% 0
_diffrn_standards_interval_count 0
_diffrn_standards_interval_time 0
_diffrn_standards_number 0
_exptl_absorpt_coefficient_mu 1.737
_exptl_absorpt_correction_T_max 0.735
_exptl_absorpt_correction_T_min 0.346
_exptl_absorpt_correction_type analytical
_exptl_absorpt_process_details
;
Analytical numeric absorption correction using a multifaceted crystal model
based on expressions derived by R.C. Clark & J.S. Reid
;
_exptl_crystal_colour red
_exptl_crystal_density_diffrn 1.702
_exptl_crystal_density_method 'not measured'
_exptl_crystal_description plateled
_exptl_crystal_F_000 696
_exptl_crystal_size_max 0.66
_exptl_crystal_size_mid 0.58
_exptl_crystal_size_min 0.22
_refine_diff_density_max 0.165
_refine_diff_density_min -0.237
_refine_ls_extinction_method none
_refine_ls_goodness_of_fit_ref 1.860
_refine_ls_hydrogen_treatment refall
_refine_ls_matrix_type full
_refine_ls_number_parameters 1025
_refine_ls_number_reflns 33984
_refine_ls_number_restraints 0
_refine_ls_restrained_S_all 1.860
_refine_ls_R_factor_all 0.0430
_refine_ls_R_factor_gt 0.0430
_refine_ls_shift/su_max 0.000
_refine_ls_shift/su_mean 0.000
_refine_ls_structure_factor_coef F
_refine_ls_weighting_details w=1/[\s^2^(Fo)]
_refine_ls_weighting_scheme calc
_refine_ls_wR_factor_gt 0.0222
_refine_ls_wR_factor_ref 0.0222
_reflns_number_gt 33984
_reflns_number_total 35022
_reflns_threshold_expression >0
_cod_data_source_file ic051239psi20051019_120802.cif
_cod_data_source_block ketrx
_cod_database_code 4310244

loop_
_space_group_symop_operation_xyz
'x, y, z'
'-x, -y, -z'

loop_
_atom_site_label
_atom_site_type_symbol
_atom_site_fract_x
_atom_site_fract_y
_atom_site_fract_z
_atom_site_U_iso_or_equiv
_atom_site_adp_type
_atom_site_occupancy
_atom_site_calc_flag
_atom_site_refinement_flags
_atom_site_disorder_assembly
_atom_site_disorder_group
C1 C 0.11084(5) 0.30366(4) 0.62726(3) 0.01733(3) Uani 1 d . . .
C2 C 0.06901(4) 0.33005(4) 0.80522(3) 0.01442(2) Uani 1 d . . .
C3 C -0.13241(4) 0.39811(4) 0.64987(2) 0.01203(2) Uani 1 d . . .
C4 C -0.52652(4) 0.23272(4) 0.77081(3) 0.01562(3) Uani 1 d . . .
C5 C -0.53127(5) -0.03711(4) 0.70829(3) 0.01603(3) Uani 1 d . . .
C6 C -0.46278(5) 0.16328(5) 0.58622(3) 0.01743(3) Uani 1 d . . .
C7 C 0.00029(5) 0.02827(4) 0.69616(3) 0.01545(3) Uani 1 d . . .
C8 C -0.16333(5) 0.08279(4) 0.54579(3) 0.01659(3) Uani 1 d . . .
C9 C -0.25040(5) -0.13552(4) 0.64213(3) 0.01451(2) Uani 1 d . . .
C10 C -0.17080(4) 0.35715(3) 0.73745(2) 0.00999(2) Uani 1 d . . .
C11 C -0.21947(4) 0.21383(3) 0.73508(2) 0.00978(2) Uani 1 d . . .
C12 C -0.25670(4) 0.11345(3) 0.78500(2) 0.01027(2) Uani 1 d . . .
C21 C 0.24283(4) 0.56327(4) 0.67501(3) 0.01572(3) Uani 1 d . . .
C22 C 0.11121(5) 0.60403(4) 0.64575(3) 0.01753(3) Uani 1 d . . .
H22 H 0.083(1) 0.605(1) 0.5740(2) 0.024(2) Uiso 1 d . . .
C23 C 0.02822(5) 0.63965(4) 0.72585(4) 0.01961(3) Uani 1 d . . .
H23 H -0.0782(5) 0.6723(9) 0.7253(7) 0.024(2) Uiso 1 d . . .
C24 C 0.10620(6) 0.61869(5) 0.80490(3) 0.01995(3) Uani 1 d . . .
H24 H 0.071(1) 0.634(1) 0.8760(2) 0.027(2) Uiso 1 d . . .
C25 C 0.23875(5) 0.57081(5) 0.77288(3) 0.01781(3) Uani 1 d . . .
H25 H 0.3213(7) 0.5415(9) 0.8151(5) 0.022(2) Uiso 1 d . . .
C26 C 0.36465(5) 0.52536(5) 0.61355(4) 0.02165(3) Uani 1 d . . .
H26 H 0.4413(8) 0.6159(5) 0.6130(6) 0.033(2) Uiso 1 d . . .
H27 H 0.3251(9) 0.4833(9) 0.5434(3) 0.029(2) Uiso 1 d . . .
H28 H 0.4201(9) 0.4502(6) 0.6405(6) 0.034(2) Uiso 1 d . . .
C31 C -0.23874(4) 0.45223(4) 0.80775(2) 0.01124(2) Uani 1 d . . .
C32 C -0.31947(4) 0.54615(4) 0.77886(3) 0.01561(2) Uani 1 d . . .
H32 H -0.3326(9) 0.5491(8) 0.7056(2) 0.024(2) Uiso 1 d . . .
C33 C -0.38498(5) 0.63455(5) 0.84354(4) 0.02186(3) Uani 1 d . . .
H33 H -0.4410(8) 0.7091(6) 0.8180(5) 0.028(2) Uiso 1 d . . .
C34 C -0.37343(6) 0.62770(5) 0.93772(4) 0.02472(4) Uani 1 d . . .
H34 H -0.4231(9) 0.6970(7) 0.9879(4) 0.035(2) Uiso 1 d . . .
C35 C -0.29436(6) 0.53309(5) 0.96701(3) 0.02298(4) Uani 1 d . . .
H35 H -0.278(1) 0.5308(9) 1.0401(2) 0.037(2) Uiso 1 d . . .
C36 C -0.22623(5) 0.44669(5) 0.90266(3) 0.01690(3) Uani 1 d . . .
H36 H -0.1621(8) 0.3743(6) 0.9238(5) 0.027(2) Uiso 1 d . . .
C41 C -0.25479(4) 0.07387(4) 0.87737(2) 0.01196(2) Uani 1 d . . .
C42 C -0.17762(5) -0.02919(5) 0.89541(3) 0.01964(3) Uani 1 d . . .
H42 H -0.1198(8) -0.0813(8) 0.8397(4) 0.031(2) Uiso 1 d . . .
C43 C -0.17515(6) -0.06500(6) 0.98385(3) 0.02490(4) Uani 1 d . . .
H43 H -0.1157(9) -0.1463(6) 0.9950(6) 0.040(2) Uiso 1 d . . .
C44 C -0.25108(6) 0.00040(6) 1.05542(3) 0.02517(4) Uani 1 d . . .
H44 H -0.249(1) -0.0289(8) 1.1236(3) 0.036(2) Uiso 1 d . . .
C45 C -0.32976(7) 0.10199(6) 1.03784(3) 0.02986(5) Uani 1 d . . .
H45 H -0.3913(8) 0.1552(8) 1.0910(4) 0.043(3) Uiso 1 d . . .
C46 C -0.33223(6) 0.13814(5) 0.94972(3) 0.02322(4) Uani 1 d . . .
H46 H -0.3968(8) 0.2153(6) 0.9373(6) 0.031(2) Uiso 1 d . . .
O1 O 0.15437(5) 0.22795(4) 0.56987(3) 0.02842(3) Uani 1 d . . .
O2 O 0.07488(4) 0.26769(4) 0.86400(2) 0.02097(3) Uani 1 d . . .
O3 O -0.18737(4) 0.41225(4) 0.57809(2) 0.01938(3) Uani 1 d . . .
O4 O -0.59610(4) 0.30018(4) 0.81677(3) 0.02478(3) Uani 1 d . . .
O5 O -0.59692(4) -0.13637(4) 0.71754(3) 0.02734(3) Uani 1 d . . .
O6 O -0.48978(5) 0.18586(5) 0.51433(3) 0.03027(4) Uani 1 d . . .
O7 O 0.11529(4) 0.01805(4) 0.71924(3) 0.02400(3) Uani 1 d . . .
O8 O -0.15457(5) 0.10977(4) 0.47301(2) 0.02915(4) Uani 1 d . . .
O9 O -0.29297(4) -0.24723(3) 0.62883(3) 0.02298(3) Uani 1 d . . .
Mn1 Mn 0.056471(1) 0.431449(1) 0.714151(1) 0.010662(1) Uani 1 d . . .
Co1 Co -0.420233(1) 0.122307(1) 0.699924(1) 0.009941(1) Uani 1 d . . .
Co2 Co -0.183637(1) 0.042575(1) 0.663566(1) 0.009793(1) Uani 1 d . . .

loop_
_atom_site_aniso_label
_atom_site_aniso_U_11
_atom_site_aniso_U_22
_atom_site_aniso_U_33
_atom_site_aniso_U_12
_atom_site_aniso_U_13
_atom_site_aniso_U_23
C1 0.0177(2) 0.0147(1) 0.0184(2) 0.0003(1) 0.0072(1) 0.0006(1)
C2 0.0132(2) 0.0145(2) 0.0151(2) 0.0005(1) -0.0012(1) 0.0050(1)
C3 0.0148(1) 0.0122(1) 0.0086(1) 0.0003(1) -0.00023(9) 0.00281(9)
C4 0.0124(1) 0.0157(1) 0.0183(1) 0.0038(1) 0.0018(1) 0.0015(1)
C5 0.0146(1) 0.0129(1) 0.0195(2) -0.0013(1) 0.0013(1) 0.0025(1)
C6 0.0179(2) 0.0209(2) 0.0131(1) 0.0028(1) -0.0040(1) 0.0043(1)
C7 0.0132(1) 0.0177(1) 0.0149(1) 0.0047(1) 0.0005(1) 0.0005(1)
C8 0.0235(2) 0.0158(1) 0.0100(1) 0.0043(1) 0.0033(1) 0.0018(1)
C9 0.0174(1) 0.0103(1) 0.0153(1) 0.0014(1) -0.0010(1) 0.0020(1)
C10 0.0118(1) 0.0093(1) 0.0085(1) 0.00095(9) 0.00075(9) 0.00163(8)
C11 0.0110(1) 0.0089(1) 0.0091(1) 0.00080(9) 0.00056(9) 0.00169(8)
C12 0.0117(1) 0.0104(1) 0.0084(1) 0.00133(9) 0.00052(9) 0.00268(9)
C21 0.0132(1) 0.0160(1) 0.0170(1) -0.0020(1) 0.0007(1) 0.0056(1)
C22 0.0162(1) 0.0162(1) 0.0198(2) -0.0007(1) -0.0001(1) 0.0087(1)
C23 0.0177(2) 0.0124(1) 0.0280(2) 0.0012(1) 0.0036(1) 0.0052(1)
C24 0.0240(2) 0.0153(1) 0.0185(2) -0.0029(1) 0.0037(1) -0.0010(1)
C25 0.0169(2) 0.0179(2) 0.0170(1) -0.0040(1) -0.0026(1) 0.0036(1)
C26 0.0155(2) 0.0240(2) 0.0242(2) -0.0014(1) 0.0048(1) 0.0065(2)
C31 0.0122(1) 0.0103(1) 0.0105(1) 0.00133(9) 0.00132(9) 0.00045(9)
C32 0.0145(1) 0.0126(1) 0.0194(2) 0.0037(1) 0.0024(1) 0.0032(1)
C33 0.0185(2) 0.0148(2) 0.0316(2) 0.0055(1) 0.0074(2) 0.0011(1)
C34 0.0243(2) 0.0198(2) 0.0280(2) 0.0034(2) 0.0109(2) -0.0060(2)
C35 0.0265(2) 0.0259(2) 0.0145(2) 0.0029(2) 0.0060(1) -0.0047(1)
C36 0.0199(2) 0.0198(2) 0.0101(1) 0.0036(1) 0.0016(1) -0.0002(1)
C41 0.0140(1) 0.0121(1) 0.0094(1) 0.00072(10) -0.00015(9) 0.00361(9)
C42 0.0245(2) 0.0194(2) 0.0157(1) 0.0071(1) 0.00013(13) 0.0084(1)
C43 0.0286(2) 0.0266(2) 0.0198(2) 0.0037(2) -0.0039(2) 0.0139(2)
C44 0.0305(2) 0.0306(2) 0.0135(1) -0.0023(2) -0.0026(1) 0.0118(1)
C45 0.0414(3) 0.0360(3) 0.0125(2) 0.0098(2) 0.0079(2) 0.0092(2)
C46 0.0312(2) 0.0269(2) 0.0125(1) 0.0116(2) 0.0076(1) 0.0076(1)
O1 0.0305(2) 0.0211(2) 0.0309(2) 0.0004(1) 0.0180(1) -0.0054(1)
O2 0.0212(2) 0.0225(2) 0.0191(2) 0.0010(1) -0.0039(1) 0.0112(1)
O3 0.0221(1) 0.0245(1) 0.0109(1) 0.0004(1) -0.00325(10) 0.00699(10)
O4 0.0189(1) 0.0241(2) 0.0305(2) 0.0091(1) 0.0071(1) -0.0017(1)
O5 0.0257(2) 0.0154(1) 0.0386(2) -0.0064(1) 0.0061(1) 0.0055(1)
O6 0.0337(2) 0.0406(2) 0.0162(1) 0.0062(2) -0.0080(1) 0.0106(1)
O7 0.0149(1) 0.0330(2) 0.0234(1) 0.0093(1) -0.0021(1) 0.0002(1)
O8 0.0473(2) 0.0294(2) 0.0108(1) 0.0091(2) 0.0073(1) 0.0061(1)
O9 0.0292(2) 0.0105(1) 0.0279(2) -0.0015(1) -0.0038(1) 0.0041(1)
Mn1 0.01052(2) 0.00993(2) 0.01098(2) -0.00031(1) 0.00101(1) 0.00265(1)
Co1 0.00937(2) 0.00993(2) 0.01005(2) 0.00067(1) -0.00072(1) 0.00177(1)
Co2 0.01139(2) 0.00889(2) 0.00872(2) 0.00188(1) 0.00078(1) 0.00076(1)

loop_
_exptl_crystal_face_index_h
_exptl_crystal_face_index_k
_exptl_crystal_face_index_l
_exptl_crystal_face_perp_dist
-1 0 -1 0.332
1 0 1 0.332
-1 1 0 0.285
1 -1 0 0.285
-1 0 1 0.292
1 0 -1 0.292
0 1 -1 0.111
0 -1 1 0.111
0 0 -1 0.267
0 0 1 0.267
0 -1 0 0.212
0 1 0 0.212

loop_
_geom_angle_atom_site_label_1
_geom_angle_atom_site_label_2
_geom_angle_atom_site_label_3
_geom_angle
_geom_angle_site_symmetry_1
_geom_angle_site_symmetry_3
_geom_angle_publ_flag
C4 Co1 C5 98.56(2) . . ?
C4 Co1 C6 99.37(2) . . ?
C4 Co1 C11 100.44(2) . . ?
C4 Co1 C12 102.03(2) . . ?
C5 Co1 C6 106.00(2) . . ?
C5 Co1 C11 138.74(2) . . ?
C5 Co1 C12 100.48(2) . . ?
C6 Co1 C11 106.55(2) . . ?
C6 Co1 C12 142.80(2) . . ?
C11 Co1 C12 39.71(1) . . ?
C7 Co2 C8 102.31(2) . . ?
C7 Co2 C9 97.76(2) . . ?
C7 Co2 C11 103.31(2) . . ?
C7 Co2 C12 99.83(2) . . ?
C8 Co2 C9 102.23(2) . . ?
C8 Co2 C11 102.53(2) . . ?
C8 Co2 C12 140.78(2) . . ?
C9 Co2 C11 142.99(2) . . ?
C9 Co2 C12 106.36(2) . . ?
C11 Co2 C12 40.44(1) . . ?
C1 Mn1 C2 92.49(2) . . ?
C1 Mn1 C3 86.34(2) . . ?
C1 Mn1 C10 103.17(2) . . ?
C1 Mn1 C21 86.96(2) . . ?
C1 Mn1 C22 99.50(2) . . ?
C1 Mn1 C23 137.34(2) . . ?
C1 Mn1 C24 150.08(2) . . ?
C1 Mn1 C25 111.86(2) . . ?
C2 Mn1 C3 113.25(2) . . ?
C2 Mn1 C10 76.43(1) . . ?
C2 Mn1 C21 122.02(2) . . ?
C2 Mn1 C22 155.25(2) . . ?
C2 Mn1 C23 129.07(2) . . ?
C2 Mn1 C24 94.34(2) . . ?
C2 Mn1 C25 91.20(2) . . ?
C3 Mn1 C10 39.96(1) . . ?
C3 Mn1 C21 124.53(2) . . ?
C3 Mn1 C22 89.21(2) . . ?
C3 Mn1 C23 85.18(2) . . ?
C3 Mn1 C24 117.16(2) . . ?
C3 Mn1 C25 149.34(2) . . ?
C10 Mn1 C21 159.02(1) . . ?
C10 Mn1 C22 120.96(2) . . ?
C10 Mn1 C23 96.59(2) . . ?
C10 Mn1 C24 106.75(2) . . ?
C10 Mn1 C25 143.33(1) . . ?
C21 Mn1 C22 38.30(2) . . ?
C21 Mn1 C23 64.51(2) . . ?
C21 Mn1 C24 64.82(2) . . ?
C21 Mn1 C25 38.21(2) . . ?
C22 Mn1 C23 38.73(2) . . ?
C22 Mn1 C24 64.89(2) . . ?
C22 Mn1 C25 64.27(2) . . ?
C23 Mn1 C24 38.66(2) . . ?
C23 Mn1 C25 64.61(2) . . ?
C24 Mn1 C25 38.99(2) . . ?
Mn1 C1 O1 174.97(4) . . ?
Mn1 C2 O2 178.44(4) . . ?
Mn1 C3 O3 140.16(3) . . ?
Mn1 C3 C10 79.11(2) . . ?
O3 C3 C10 140.59(4) . . ?
Co1 C4 O4 178.21(4) . . ?
Co1 C5 O5 176.62(4) . . ?
Co1 C6 O6 178.44(5) . . ?
Co2 C7 O7 177.94(4) . . ?
Co2 C8 O8 177.82(4) . . ?
Co2 C9 O9 179.67(4) . . ?
Mn1 C10 C3 60.94(2) . . ?
Mn1 C10 C11 121.61(3) . . ?
Mn1 C10 C31 111.82(3) . . ?
C3 C10 C11 115.93(3) . . ?
C3 C10 C31 118.44(3) . . ?
C11 C10 C31 116.63(3) . . ?
Co1 C11 Co2 77.08(1) . . ?
Co1 C11 C10 125.40(3) . . ?
Co1 C11 C12 69.15(2) . . ?
Co2 C11 C10 138.35(2) . . ?
Co2 C11 C12 70.18(2) . . ?
C10 C11 C12 146.54(3) . . ?
Co1 C12 Co2 77.44(1) . . ?
Co1 C12 C11 71.14(2) . . ?
Co1 C12 C41 131.07(3) . . ?
Co2 C12 C11 69.38(2) . . ?
Co2 C12 C41 134.42(3) . . ?
C11 C12 C41 145.19(3) . . ?
Mn1 C21 C22 69.75(3) . . ?
Mn1 C21 C25 69.60(3) . . ?
Mn1 C21 C26 127.78(3) . . ?
C22 C21 C25 107.33(4) . . ?
C22 C21 C26 125.79(4) . . ?
C25 C21 C26 126.84(4) . . ?
Mn1 C22 C21 71.95(2) . . ?
Mn1 C22 C23 70.22(2) . . ?
C21 C22 C23 108.33(4) . . ?
Mn1 C23 C22 71.05(2) . . ?
Mn1 C23 C24 70.56(3) . . ?
C22 C23 C24 108.27(4) . . ?
Mn1 C24 C23 70.78(3) . . ?
Mn1 C24 C25 70.84(3) . . ?
C23 C24 C25 107.24(4) . . ?
Mn1 C25 C21 72.19(3) . . ?
Mn1 C25 C24 70.17(3) . . ?
C21 C25 C24 108.81(4) . . ?
C10 C31 C32 119.90(3) . . ?
C10 C31 C36 121.04(4) . . ?
C32 C31 C36 119.05(4) . . ?
C31 C32 C33 120.61(4) . . ?
C32 C33 C34 120.10(5) . . ?
C33 C34 C35 119.60(5) . . ?
C34 C35 C36 120.38(4) . . ?
C31 C36 C35 120.26(4) . . ?
C12 C41 C42 121.17(3) . . ?
C12 C41 C46 120.46(4) . . ?
C42 C41 C46 118.37(4) . . ?
C41 C42 C43 120.69(4) . . ?
C42 C43 C44 120.47(5) . . ?
C43 C44 C45 119.26(4) . . ?
C44 C45 C46 120.42(5) . . ?
C41 C46 C45 120.77(5) . . ?
Mn1 C22 H22 123.1(5) . . ?
C21 C22 H22 123.6(5) . . ?
C23 C22 H22 128.1(5) . . ?
Mn1 C23 H23 121.9(5) . . ?
C22 C23 H23 125.3(5) . . ?
C24 C23 H23 126.4(5) . . ?
Mn1 C24 H24 122.7(5) . . ?
C23 C24 H24 126.4(5) . . ?
C25 C24 H24 126.4(5) . . ?
Mn1 C25 H25 122.1(5) . . ?
C21 C25 H25 124.8(4) . . ?
C24 C25 H25 126.3(4) . . ?
C21 C26 H26 107.5(5) . . ?
C21 C26 H27 111.3(4) . . ?
C21 C26 H28 110.6(4) . . ?
H26 C26 H27 110.7(6) . . ?
H26 C26 H28 109.0(5) . . ?
H27 C26 H28 107.9(6) . . ?
C31 C32 H32 119.6(4) . . ?
C33 C32 H32 119.8(4) . . ?
C32 C33 H33 117.8(4) . . ?
C34 C33 H33 122.1(4) . . ?
C33 C34 H34 120.1(4) . . ?
C35 C34 H34 120.3(4) . . ?
C34 C35 H35 120.6(5) . . ?
C36 C35 H35 118.8(5) . . ?
C31 C36 H36 118.0(4) . . ?
C35 C36 H36 121.7(4) . . ?
C41 C42 H42 119.1(4) . . ?
C43 C42 H42 120.2(4) . . ?
C42 C43 H43 118.7(5) . . ?
C44 C43 H43 120.9(5) . . ?
C43 C44 H44 119.7(4) . . ?
C45 C44 H44 121.0(4) . . ?
C44 C45 H45 122.0(4) . . ?
C46 C45 H45 117.5(4) . . ?
C41 C46 H46 120.2(5) . . ?
C45 C46 H46 119.0(5) . . ?

loop_
_geom_bond_atom_site_label_1
_geom_bond_atom_site_label_2
_geom_bond_distance
_geom_bond_site_symmetry_2
_geom_bond_publ_flag
Co1 C4 1.7984(4) . ?
Co1 C5 1.8311(4) . ?
Co1 C6 1.8290(5) . ?
Co1 C11 2.0076(4) . ?
Co1 C12 1.9826(4) . ?
Co2 C7 1.8042(5) . ?
Co2 C8 1.8343(4) . ?
Co2 C9 1.8190(4) . ?
Co2 C11 1.9555(4) . ?
Co2 C12 1.9655(3) . ?
Mn1 C1 1.7933(4) . ?
Mn1 C2 1.8173(4) . ?
Mn1 C3 1.9572(4) . ?
Mn1 C10 2.1989(4) . ?
Mn1 C21 2.1876(5) . ?
Mn1 C22 2.1586(4) . ?
Mn1 C23 2.1477(4) . ?
Mn1 C24 2.1447(5) . ?
Mn1 C25 2.1537(5) . ?
O1 C1 1.1578(6) . ?
O2 C2 1.1490(5) . ?
O3 C3 1.2025(5) . ?
O4 C4 1.1451(6) . ?
O5 C5 1.1395(5) . ?
O6 C6 1.1437(6) . ?
O7 C7 1.1428(6) . ?
O8 C8 1.1394(5) . ?
O9 C9 1.1423(5) . ?
C3 C10 1.4381(4) . ?
C10 C11 1.4666(4) . ?
C10 C31 1.4963(5) . ?
C11 C12 1.3553(5) . ?
C12 C41 1.4678(4) . ?
C21 C22 1.4260(7) . ?
C21 C25 1.4214(6) . ?
C21 C26 1.4982(7) . ?
C22 C23 1.4280(7) . ?
C23 C24 1.4208(7) . ?
C24 C25 1.4344(7) . ?
C31 C32 1.3994(6) . ?
C31 C36 1.4022(5) . ?
C32 C33 1.3965(7) . ?
C33 C34 1.3936(8) . ?
C34 C35 1.3978(8) . ?
C35 C36 1.3946(7) . ?
C41 C42 1.39907) . ?
C41 C46 1.4040(6) . ?
C42 C43 1.3969(6) . ?
C43 C44 1.3931(7) . ?
C44 C45 1.3930(9) . ?
C45 C46 1.3938(7) . ?
C22 H22 1.082(4) . ?
C23 H23 1.083(5) . ?
C24 H24 1.084(4) . ?
C25 H25 1.083(7) . ?
C26 H26 1.093(6) . ?
C26 H27 1.093(5) . ?
C26 H28 1.094(7) . ?
C32 H32 1.083(3) . ?
C33 H33 1.083(7) . ?
C34 H34 1.082(7) . ?
C35 H35 1.083(4) . ?
C36 H36 1.083(7) . ?
C42 H42 1.083(7) . ?
C43 H43 1.083(7) . ?
C44 H44 1.084(5) . ?
C45 H45 1.083(7) . ?
C46 H46 1.082(7) . ?
Co1 Co2 2.4696(1) . ?
